data_7054295
loop_
_publ_author_name
'Zheng, Kang'
'Liu, Fang'
'Xu, Xiao-Mei'
'Li, Yan-Tuan'
'Wu, Zhi-Yong'
'Yan, Cui-Wei'

_publ_section_title
;
 Synthesis, structure and molecular docking studies of dicopper(ii)
 complexes bridged by
 N-phenolato-N&#x2032;-[2-(dimethylamino)ethyl]oxamide: the influence of
 terminal ligands on cytotoxicity and reactivity towards DNA and protein
 BSA
;
_journal_issue 7
_journal_name_full 'New Journal of Chemistry'
_journal_page_first 2964
_journal_paper_doi 10.1039/c4nj00092g
_journal_volume 38
_journal_year 2014
_chemical_formula_sum 'C20 H28 Cl Cu2 N7 O5 S2'
_chemical_formula_weight 673.14
_chemical_name_systematic
;
 ?
;
_space_group_crystal_system monoclinic
_space_group_IT_number 14
_space_group_name_Hall '-P 2yn'
_space_group_name_H-M_alt 'P 1 21/n 1'
_symmetry_space_group_name_Hall '-P 2yn'
_symmetry_space_group_name_H-M 'P 1 21/n 1'
_atom_sites_solution_hydrogens mixed
_audit_creation_method SHELXL-2013
_cell_angle_alpha 90
_cell_angle_beta 99.945(8)
_cell_angle_gamma 90
_cell_formula_units_Z 4
_cell_length_a 12.929(6)
_cell_length_b 13.466(6)
_cell_length_c 15.957(7)
_cell_measurement_reflns_used 2314
_cell_measurement_temperature 296(2)
_cell_measurement_theta_max 23.65
_cell_measurement_theta_min 2.20
_cell_volume 2736(2)
_computing_cell_refinement 'Bruker SMART'
_computing_data_collection 'Bruker SMART'
_computing_data_reduction 'Bruker SAINT'
_computing_molecular_graphics XP
_computing_publication_material WinGX
_computing_structure_refinement SHELXL-2013
_computing_structure_solution SHELXS-2013
_diffrn_ambient_temperature 296(2)
_diffrn_measured_fraction_theta_full 0.994
_diffrn_measured_fraction_theta_max 0.982
_diffrn_radiation_type MoK\a
_diffrn_radiation_wavelength 0.71073
_diffrn_reflns_av_R_equivalents 0.0641
_diffrn_reflns_av_unetI/netI 0.0862
_diffrn_reflns_Laue_measured_fraction_full 0.994
_diffrn_reflns_Laue_measured_fraction_max 0.982
_diffrn_reflns_limit_h_max 14
_diffrn_reflns_limit_h_min -15
_diffrn_reflns_limit_k_max 16
_diffrn_reflns_limit_k_min -16
_diffrn_reflns_limit_l_max 17
_diffrn_reflns_limit_l_min -19
_diffrn_reflns_number 12925
_diffrn_reflns_point_group_measured_fraction_full 0.994
_diffrn_reflns_point_group_measured_fraction_max 0.982
_diffrn_reflns_theta_full 25.242
_diffrn_reflns_theta_max 25.405
_diffrn_reflns_theta_min 1.991
_exptl_absorpt_coefficient_mu 1.849
_exptl_crystal_colour 'dark brown'
_exptl_crystal_density_diffrn 1.634
_exptl_crystal_description prism
_exptl_crystal_F_000 1376
_exptl_crystal_size_max 0.120
_exptl_crystal_size_mid 0.080
_exptl_crystal_size_min 0.050
_refine_diff_density_max 0.801
_refine_diff_density_min -0.556
_refine_diff_density_rms 0.088
_refine_ls_extinction_method none
_refine_ls_goodness_of_fit_ref 0.995
_refine_ls_hydrogen_treatment mixed
_refine_ls_matrix_type full
_refine_ls_number_parameters 350
_refine_ls_number_reflns 4962
_refine_ls_number_restraints 5
_refine_ls_restrained_S_all 0.997
_refine_ls_R_factor_all 0.1033
_refine_ls_R_factor_gt 0.0464
_refine_ls_shift/su_max 0.000
_refine_ls_shift/su_mean 0.000
_refine_ls_structure_factor_coef Fsqd
_refine_ls_weighting_details 'w=1/[\s^2^(Fo^2^)+(0.0485P)^2^] where P=(Fo^2^+2Fc^2^)/3'
_refine_ls_weighting_scheme calc
_refine_ls_wR_factor_gt 0.0956
_refine_ls_wR_factor_ref 0.1132
_reflns_Friedel_coverage 0.000
_reflns_number_gt 2912
_reflns_number_total 4962
_reflns_threshold_expression 'I > 2\s(I)'
_cod_data_source_file c4nj00092g1.cif
_cod_data_source_block shelx
_cod_database_code 7054295
_shelx_space_group_comment
;
The symmetry employed for this shelxl refinement is uniquely defined
by the following loop, which should always be used as a source of
symmetry information in preference to the above space-group names.
They are only intended as comments.
;
_shelx_estimated_absorpt_t_min 0.809
_shelx_estimated_absorpt_t_max 0.913
_shelxl_version_number 2013-4

loop_
_space_group_symop_operation_xyz
'x, y, z'
'-x+1/2, y+1/2, -z+1/2'
'-x, -y, -z'
'x-1/2, -y-1/2, z-1/2'

loop_
_atom_site_label
_atom_site_type_symbol
_atom_site_fract_x
_atom_site_fract_y
_atom_site_fract_z
_atom_site_U_iso_or_equiv
_atom_site_adp_type
_atom_site_occupancy
_atom_site_site_symmetry_order
_atom_site_calc_flag
_atom_site_refinement_flags_posn
_atom_site_refinement_flags_adp
Cu1 Cu 0.44508(5) 0.68779(5) 0.53588(4) 0.03661(19) Uani 1 1 d . .
Cu2 Cu 0.13642(4) 0.43294(5) 0.47717(4) 0.03376(19) Uani 1 1 d . .
Cl1 Cl 0.38002(12) 0.83540(11) 0.63383(9) 0.0551(4) Uani 1 1 d . .
S1 S -0.14844(11) 0.40277(14) 0.26836(10) 0.0601(5) Uani 1 1 d . .
S2 S 0.00045(13) 0.20704(12) 0.63893(11) 0.0611(5) Uani 1 1 d . .
O1 O 0.5758(3) 0.6547(3) 0.6104(2) 0.0448(9) Uani 1 1 d . .
O2 O 0.2497(2) 0.4652(2) 0.57223(19) 0.0339(8) Uani 1 1 d . .
O3 O 0.1834(3) 0.5509(3) 0.4222(2) 0.0414(9) Uani 1 1 d . .
O4 O 0.2338(3) 0.3238(3) 0.4196(2) 0.0516(10) Uani 1 1 d D .
H4A H 0.2953 0.3385 0.4106 0.077 Uiso 1 1 d R U
N1 N 0.3888(3) 0.5797(3) 0.5956(2) 0.0343(10) Uani 1 1 d . .
N2 N 0.3193(3) 0.6660(3) 0.4522(2) 0.0405(11) Uani 1 1 d . .
N3 N 0.4852(3) 0.7774(3) 0.4435(3) 0.0384(11) Uani 1 1 d . .
N4 N 0.0070(3) 0.4135(3) 0.3915(3) 0.0379(11) Uani 1 1 d . .
N5 N 0.0673(3) 0.3339(3) 0.5412(3) 0.0353(10) Uani 1 1 d . .
N6 N 0.0216(4) 0.5223(4) 0.2791(3) 0.0558(14) Uani 1 1 d D .
H6A H 0.075(3) 0.544(4) 0.313(3) 0.067 Uiso 1 1 d D U
H6B H -0.007(5) 0.543(4) 0.232(4) 0.067 Uiso 1 1 d . U
N7 N 0.1768(4) 0.3154(4) 0.6743(3) 0.0511(13) Uani 1 1 d D .
H7A H 0.214(4) 0.364(3) 0.661(3) 0.061 Uiso 1 1 d D U
H7B H 0.173(4) 0.309(4) 0.7271(11) 0.061 Uiso 1 1 d D U
C1 C 0.5593(4) 0.5895(4) 0.6715(3) 0.0359(13) Uani 1 1 d . .
C2 C 0.4581(4) 0.5476(4) 0.6677(3) 0.0321(12) Uani 1 1 d . .
C3 C 0.4376(4) 0.4840(4) 0.7315(3) 0.0408(13) Uani 1 1 d . .
H3 H 0.3706 0.4580 0.7295 0.049 Uiso 1 1 calc R U
C4 C 0.5174(4) 0.4596(4) 0.7981(3) 0.0462(14) Uani 1 1 d . .
H4 H 0.5040 0.4172 0.8409 0.055 Uiso 1 1 calc R U
C5 C 0.6161(4) 0.4982(4) 0.8006(4) 0.0494(15) Uani 1 1 d . .
H5 H 0.6695 0.4811 0.8451 0.059 Uiso 1 1 calc R U
C6 C 0.6372(4) 0.5616(4) 0.7382(3) 0.0448(14) Uani 1 1 d . .
H6 H 0.7049 0.5862 0.7408 0.054 Uiso 1 1 calc R U
C7 C 0.3032(4) 0.5407(4) 0.5541(3) 0.0316(12) Uani 1 1 d . .
C8 C 0.2634(4) 0.5903(4) 0.4685(3) 0.0362(13) Uani 1 1 d . .
C9 C 0.3093(4) 0.7192(4) 0.3721(3) 0.0457(14) Uani 1 1 d . .
H9A H 0.2376 0.7415 0.3537 0.055 Uiso 1 1 calc R U
H9B H 0.3293 0.6772 0.3282 0.055 Uiso 1 1 calc R U
C10 C 0.3840(4) 0.8078(4) 0.3904(3) 0.0492(15) Uani 1 1 d . .
H10A H 0.3973 0.8353 0.3371 0.059 Uiso 1 1 calc R U
H10B H 0.3513 0.8589 0.4197 0.059 Uiso 1 1 calc R U
C11 C 0.5449(5) 0.8677(5) 0.4731(4) 0.0670(19) Uani 1 1 d . .
H11A H 0.6130 0.8495 0.5032 0.101 Uiso 1 1 calc R U
H11B H 0.5079 0.9044 0.5103 0.101 Uiso 1 1 calc R U
H11C H 0.5525 0.9082 0.4250 0.101 Uiso 1 1 calc R U
C12 C 0.5485(5) 0.7171(4) 0.3950(4) 0.0644(19) Uani 1 1 d . .
H12A H 0.5567 0.7517 0.3440 0.097 Uiso 1 1 calc R U
H12B H 0.5139 0.6548 0.3804 0.097 Uiso 1 1 calc R U
H12C H 0.6163 0.7052 0.4289 0.097 Uiso 1 1 calc R U
C13 C -0.0290(4) 0.4534(4) 0.3167(4) 0.0439(14) Uani 1 1 d . .
C14 C -0.1466(4) 0.3245(5) 0.3546(3) 0.0528(16) Uani 1 1 d . .
H14 H -0.1986 0.2784 0.3599 0.063 Uiso 1 1 calc R U
C15 C -0.0597(4) 0.3394(4) 0.4131(4) 0.0404(14) Uani 1 1 d . .
C16 C -0.0260(4) 0.2951(4) 0.4962(3) 0.0420(14) Uani 1 1 d . .
C17 C -0.0704(4) 0.2244(4) 0.5392(4) 0.0595(18) Uani 1 1 d . .
H17 H -0.1314 0.1900 0.5173 0.071 Uiso 1 1 calc R U
C18 C 0.0911(4) 0.2954(4) 0.6184(4) 0.0389(13) Uani 1 1 d . .
C19 C 0.1933(5) 0.2408(4) 0.3707(4) 0.0660(18) Uani 1 1 d D .
H19A H 0.1794 0.1883 0.4079 0.099 Uiso 1 1 calc R U
H19B H 0.2437 0.2186 0.3371 0.099 Uiso 1 1 calc R U
H19C H 0.1294 0.2591 0.3339 0.099 Uiso 1 1 calc R U
O5 O 0.2410(4) 0.9759(4) 0.5067(3) 0.0880(15) Uani 1 1 d D .
H5A H 0.2815 0.9399 0.5434 0.132 Uiso 1 1 d R U
C20 C 0.1722(5) 1.0320(6) 0.5483(4) 0.093(3) Uani 1 1 d D .
H20A H 0.1401 0.9891 0.5845 0.140 Uiso 1 1 calc R U
H20B H 0.1188 1.0618 0.5066 0.140 Uiso 1 1 calc R U
H20C H 0.2112 1.0830 0.5820 0.140 Uiso 1 1 calc R U

loop_
_atom_site_aniso_label
_atom_site_aniso_U_11
_atom_site_aniso_U_22
_atom_site_aniso_U_33
_atom_site_aniso_U_23
_atom_site_aniso_U_13
_atom_site_aniso_U_12
Cu1 0.0305(4) 0.0401(4) 0.0394(4) 0.0058(3) 0.0066(3) -0.0084(3)
Cu2 0.0265(3) 0.0369(4) 0.0376(4) 0.0007(3) 0.0049(3) -0.0058(3)
Cl1 0.0613(10) 0.0609(10) 0.0445(9) -0.0102(7) 0.0130(7) -0.0001(8)
S1 0.0324(8) 0.0914(13) 0.0525(10) -0.0203(9) -0.0043(7) -0.0002(8)
S2 0.0591(10) 0.0530(10) 0.0775(12) 0.0147(9) 0.0294(9) -0.0138(8)
O1 0.033(2) 0.050(2) 0.052(2) 0.0135(19) 0.0073(18) -0.0061(18)
O2 0.0368(19) 0.030(2) 0.034(2) 0.0038(16) 0.0043(16) -0.0088(16)
O3 0.038(2) 0.049(2) 0.033(2) 0.0056(18) -0.0044(17) -0.0072(18)
O4 0.028(2) 0.055(3) 0.077(3) -0.027(2) 0.0227(19) -0.0097(19)
N1 0.030(2) 0.040(3) 0.031(2) 0.003(2) -0.0015(19) -0.008(2)
N2 0.041(3) 0.047(3) 0.032(2) 0.013(2) 0.001(2) -0.012(2)
N3 0.039(3) 0.031(3) 0.047(3) -0.004(2) 0.014(2) -0.005(2)
N4 0.023(2) 0.046(3) 0.044(3) -0.002(2) 0.003(2) -0.002(2)
N5 0.023(2) 0.038(3) 0.046(3) -0.004(2) 0.009(2) -0.0032(19)
N6 0.048(3) 0.071(4) 0.043(3) 0.011(3) -0.007(3) 0.000(3)
N7 0.052(3) 0.060(4) 0.042(3) 0.011(3) 0.011(3) -0.008(3)
C1 0.032(3) 0.043(3) 0.033(3) -0.004(3) 0.006(2) 0.000(3)
C2 0.028(3) 0.033(3) 0.035(3) -0.006(2) 0.006(2) -0.004(2)
C3 0.042(3) 0.040(3) 0.039(3) 0.000(3) 0.004(3) 0.000(3)
C4 0.054(4) 0.040(4) 0.042(3) 0.006(3) 0.002(3) 0.004(3)
C5 0.045(4) 0.056(4) 0.044(4) 0.001(3) -0.003(3) 0.019(3)
C6 0.032(3) 0.049(4) 0.051(4) -0.005(3) 0.000(3) 0.002(3)
C7 0.033(3) 0.033(3) 0.028(3) 0.000(2) 0.004(2) 0.001(2)
C8 0.039(3) 0.039(3) 0.030(3) 0.000(2) 0.006(2) -0.006(3)
C9 0.043(3) 0.050(4) 0.043(3) 0.018(3) 0.006(3) -0.008(3)
C10 0.048(4) 0.049(4) 0.052(4) 0.015(3) 0.013(3) -0.002(3)
C11 0.078(5) 0.052(4) 0.070(5) -0.001(4) 0.011(4) -0.027(4)
C12 0.079(5) 0.060(4) 0.064(4) 0.010(3) 0.039(4) 0.018(4)
C13 0.030(3) 0.058(4) 0.042(4) -0.014(3) 0.000(3) 0.005(3)
C14 0.032(3) 0.070(4) 0.055(4) -0.019(3) 0.007(3) -0.006(3)
C15 0.025(3) 0.037(3) 0.062(4) -0.014(3) 0.013(3) -0.003(2)
C16 0.034(3) 0.043(4) 0.052(4) -0.003(3) 0.017(3) -0.005(3)
C17 0.048(4) 0.042(4) 0.096(5) -0.013(3) 0.036(4) -0.020(3)
C18 0.037(3) 0.039(3) 0.046(3) 0.003(3) 0.021(3) -0.004(3)
C19 0.057(4) 0.066(5) 0.076(5) -0.022(4) 0.014(3) -0.012(4)
O5 0.081(3) 0.115(4) 0.068(3) 0.005(3) 0.011(3) 0.004(3)
C20 0.068(5) 0.134(7) 0.078(5) -0.004(5) 0.013(4) 0.021(5)

loop_
_atom_type_symbol
_atom_type_description
_atom_type_scat_dispersion_real
_atom_type_scat_dispersion_imag
_atom_type_scat_source
C C 0.0033 0.0016 'International Tables Vol C Tables 4.2.6.8 and 6.1.1.4'
H H 0.0000 0.0000 'International Tables Vol C Tables 4.2.6.8 and 6.1.1.4'
N N 0.0061 0.0033 'International Tables Vol C Tables 4.2.6.8 and 6.1.1.4'
O O 0.0106 0.0060 'International Tables Vol C Tables 4.2.6.8 and 6.1.1.4'
S S 0.1246 0.1234 'International Tables Vol C Tables 4.2.6.8 and 6.1.1.4'
Cu Cu 0.3201 1.2651 'International Tables Vol C Tables 4.2.6.8 and 6.1.1.4'
Cl Cl 0.1484 0.1585 'International Tables Vol C Tables 4.2.6.8 and 6.1.1.4'

loop_
_geom_angle_atom_site_label_1
_geom_angle_atom_site_label_2
_geom_angle_atom_site_label_3
_geom_angle
N2 Cu1 O1 157.49(17)
N2 Cu1 N1 83.35(17)
O1 Cu1 N1 83.58(15)
N2 Cu1 N3 83.12(17)
O1 Cu1 N3 105.93(16)
N1 Cu1 N3 163.42(17)
N2 Cu1 Cl1 101.43(13)
O1 Cu1 Cl1 97.88(12)
N1 Cu1 Cl1 94.90(13)
N3 Cu1 Cl1 97.13(12)
O3 Cu2 O2 85.35(13)
O3 Cu2 N5 167.58(15)
O2 Cu2 N5 95.31(15)
O3 Cu2 N4 95.07(16)
O2 Cu2 N4 170.56(15)
N5 Cu2 N4 82.26(17)
O3 Cu2 O4 96.27(14)
O2 Cu2 O4 93.74(13)
N5 Cu2 O4 96.06(15)
N4 Cu2 O4 95.59(15)
C14 S1 C13 89.8(3)
C17 S2 C18 90.0(3)
C1 O1 Cu1 111.1(3)
C7 O2 Cu2 111.0(3)
C8 O3 Cu2 111.1(3)
C19 O4 Cu2 124.6(3)
C19 O4 H4A 110.9
Cu2 O4 H4A 121.5
C7 N1 C2 131.6(4)
C7 N1 Cu1 114.2(3)
C2 N1 Cu1 113.1(3)
C8 N2 C9 126.4(4)
C8 N2 Cu1 114.2(3)
C9 N2 Cu1 117.9(3)
C12 N3 C11 108.5(4)
C12 N3 C10 111.5(4)
C11 N3 C10 108.4(4)
C12 N3 Cu1 106.8(3)
C11 N3 Cu1 116.2(3)
C10 N3 Cu1 105.4(3)
C13 N4 C15 112.2(5)
C13 N4 Cu2 133.8(4)
C15 N4 Cu2 113.9(4)
C18 N5 C16 112.0(4)
C18 N5 Cu2 133.6(4)
C16 N5 Cu2 114.3(3)
C13 N6 H6A 111(4)
C13 N6 H6B 118(4)
H6A N6 H6B 131(6)
C18 N7 H7A 115(4)
C18 N7 H7B 118(4)
H7A N7 H7B 116(6)
O1 C1 C6 123.0(5)
O1 C1 C2 119.1(4)
C6 C1 C2 117.9(5)
C3 C2 N1 128.0(4)
C3 C2 C1 120.4(5)
N1 C2 C1 111.6(4)
C4 C3 C2 119.7(5)
C4 C3 H3 120.1
C2 C3 H3 120.1
C5 C4 C3 119.9(5)
C5 C4 H4 120.1
C3 C4 H4 120.1
C4 C5 C6 120.9(5)
C4 C5 H5 119.5
C6 C5 H5 119.5
C5 C6 C1 121.1(5)
C5 C6 H6 119.5
C1 C6 H6 119.5
O2 C7 N1 130.3(5)
O2 C7 C8 115.7(4)
N1 C7 C8 113.9(4)
O3 C8 N2 129.2(5)
O3 C8 C7 116.7(4)
N2 C8 C7 114.0(4)
N2 C9 C10 105.1(4)
N2 C9 H9A 110.7
C10 C9 H9A 110.7
N2 C9 H9B 110.7
C10 C9 H9B 110.7
H9A C9 H9B 108.8
N3 C10 C9 111.0(4)
N3 C10 H10A 109.4
C9 C10 H10A 109.4
N3 C10 H10B 109.4
C9 C10 H10B 109.4
H10A C10 H10B 108.0
N3 C11 H11A 109.5
N3 C11 H11B 109.5
H11A C11 H11B 109.5
N3 C11 H11C 109.5
H11A C11 H11C 109.5
H11B C11 H11C 109.5
N3 C12 H12A 109.5
N3 C12 H12B 109.5
H12A C12 H12B 109.5
N3 C12 H12C 109.5
H12A C12 H12C 109.5
H12B C12 H12C 109.5
N4 C13 N6 124.5(5)
N4 C13 S1 112.9(4)
N6 C13 S1 122.6(4)
C15 C14 S1 110.9(5)
C15 C14 H14 124.6
S1 C14 H14 124.6
C14 C15 N4 114.3(5)
C14 C15 C16 131.0(5)
N4 C15 C16 114.7(5)
C17 C16 N5 113.9(5)
C17 C16 C15 131.6(5)
N5 C16 C15 114.5(4)
C16 C17 S2 111.2(4)
C16 C17 H17 124.4
S2 C17 H17 124.4
N5 C18 N7 125.5(5)
N5 C18 S2 112.8(4)
N7 C18 S2 121.6(4)
O4 C19 H19A 109.5
O4 C19 H19B 109.5
H19A C19 H19B 109.5
O4 C19 H19C 109.5
H19A C19 H19C 109.5
H19B C19 H19C 109.5
C20 O5 H5A 109.7
O5 C20 H20A 109.5
O5 C20 H20B 109.5
H20A C20 H20B 109.5
O5 C20 H20C 109.5
H20A C20 H20C 109.5
H20B C20 H20C 109.5

loop_
_geom_bond_atom_site_label_1
_geom_bond_atom_site_label_2
_geom_bond_distance
Cu1 N2 1.940(4)
Cu1 O1 1.942(4)
Cu1 N1 1.948(4)
Cu1 N3 2.040(4)
Cu1 Cl1 2.7488(17)
Cu2 O3 1.961(3)
Cu2 O2 1.966(3)
Cu2 N5 1.985(4)
Cu2 N4 1.987(4)
Cu2 O4 2.234(3)
S1 C14 1.731(6)
S1 C13 1.742(5)
S2 C17 1.709(7)
S2 C18 1.740(5)
O1 C1 1.356(6)
O2 C7 1.291(5)
O3 C8 1.277(6)
O4 C19 1.410(4)
O4 H4A 0.8565
N1 C7 1.298(6)
N1 C2 1.399(6)
N2 C8 1.301(6)
N2 C9 1.452(6)
N3 C12 1.465(6)
N3 C11 1.474(7)
N3 C10 1.489(6)
N4 C13 1.318(6)
N4 C15 1.400(6)
N5 C18 1.322(6)
N5 C16 1.395(6)
N6 C13 1.335(7)
N6 H6A 0.855(10)
N6 H6B 0.83(6)
N7 C18 1.325(7)
N7 H7A 0.858(10)
N7 H7B 0.855(10)
C1 C6 1.385(7)
C1 C2 1.416(6)
C2 C3 1.390(6)
C3 C4 1.387(7)
C3 H3 0.9300
C4 C5 1.371(7)
C4 H4 0.9300
C5 C6 1.375(7)
C5 H5 0.9300
C6 H6 0.9300
C7 C8 1.528(7)
C9 C10 1.531(7)
C9 H9A 0.9700
C9 H9B 0.9700
C10 H10A 0.9700
C10 H10B 0.9700
C11 H11A 0.9600
C11 H11B 0.9600
C11 H11C 0.9600
C12 H12A 0.9600
C12 H12B 0.9600
C12 H12C 0.9600
C14 C15 1.345(7)
C14 H14 0.9300
C15 C16 1.451(7)
C16 C17 1.358(7)
C17 H17 0.9300
C19 H19A 0.9600
C19 H19B 0.9600
C19 H19C 0.9600
O5 C20 1.416(4)
O5 H5A 0.8643
C20 H20A 0.9600
C20 H20B 0.9600
C20 H20C 0.9600

loop_
_geom_hbond_atom_site_label_D
_geom_hbond_atom_site_label_H
_geom_hbond_atom_site_label_A
_geom_hbond_distance_DH
_geom_hbond_distance_HA
_geom_hbond_distance_DA
_geom_hbond_angle_DHA
_geom_hbond_site_symmetry_A
O4 H4A O1 0.86 1.76 2.604(5) 169.5 3_666
N6 H6A O3 0.855(10) 2.04(3) 2.844(6) 157(6) .
N6 H6B Cl1 0.83(6) 2.54(6) 3.306(5) 154(5) 4_575
N7 H7A O2 0.858(10) 2.08(3) 2.853(6) 150(5) .
N7 H7B Cl1 0.855(10) 2.46(2) 3.280(5) 161(5) 2_546
C11 H11B Cl1 0.96 2.93 3.633(6) 130.6 .
C14 H14 Cl1 0.93 2.82 3.738(6) 170.4 3_566
C17 H17 O5 0.93 2.64 3.481(8) 151.3 3_566
O5 H5A Cl1 0.86 2.25 3.109(5) 175.3 .

loop_
_geom_torsion_atom_site_label_1
_geom_torsion_atom_site_label_2
_geom_torsion_atom_site_label_3
_geom_torsion_atom_site_label_4
_geom_torsion
Cu1 O1 C1 C6 -173.0(4)
Cu1 O1 C1 C2 6.9(5)
C7 N1 C2 C3 -24.1(8)
Cu1 N1 C2 C3 168.9(4)
C7 N1 C2 C1 156.6(5)
Cu1 N1 C2 C1 -10.3(5)
O1 C1 C2 C3 -177.1(4)
C6 C1 C2 C3 2.8(7)
O1 C1 C2 N1 2.2(6)
C6 C1 C2 N1 -177.8(4)
N1 C2 C3 C4 179.2(5)
C1 C2 C3 C4 -1.6(8)
C2 C3 C4 C5 -0.1(8)
C3 C4 C5 C6 0.5(8)
C4 C5 C6 C1 0.8(8)
O1 C1 C6 C5 177.5(5)
C2 C1 C6 C5 -2.4(8)
Cu2 O2 C7 N1 -173.1(4)
Cu2 O2 C7 C8 3.7(5)
C2 N1 C7 O2 8.3(9)
Cu1 N1 C7 O2 175.1(4)
C2 N1 C7 C8 -168.5(4)
Cu1 N1 C7 C8 -1.7(5)
Cu2 O3 C8 N2 176.6(4)
Cu2 O3 C8 C7 -1.1(5)
C9 N2 C8 O3 -6.4(9)
Cu1 N2 C8 O3 -172.2(4)
C9 N2 C8 C7 171.3(4)
Cu1 N2 C8 C7 5.5(5)
O2 C7 C8 O3 -1.9(6)
N1 C7 C8 O3 175.4(4)
O2 C7 C8 N2 -179.9(4)
N1 C7 C8 N2 -2.6(6)
C8 N2 C9 C10 173.7(5)
Cu1 N2 C9 C10 -21.0(5)
C12 N3 C10 C9 71.7(5)
C11 N3 C10 C9 -168.9(4)
Cu1 N3 C10 C9 -43.8(5)
N2 C9 C10 N3 42.4(6)
C15 N4 C13 N6 -176.7(5)
Cu2 N4 C13 N6 1.0(8)
C15 N4 C13 S1 0.5(5)
Cu2 N4 C13 S1 178.2(3)
C14 S1 C13 N4 -0.2(4)
C14 S1 C13 N6 177.1(5)
C13 S1 C14 C15 -0.2(4)
S1 C14 C15 N4 0.5(6)
S1 C14 C15 C16 177.2(4)
C13 N4 C15 C14 -0.7(6)
Cu2 N4 C15 C14 -178.9(4)
C13 N4 C15 C16 -177.9(4)
Cu2 N4 C15 C16 3.9(5)
C18 N5 C16 C17 -2.1(6)
Cu2 N5 C16 C17 177.4(4)
C18 N5 C16 C15 176.1(4)
Cu2 N5 C16 C15 -4.4(5)
C14 C15 C16 C17 1.5(10)
N4 C15 C16 C17 178.1(5)
C14 C15 C16 N5 -176.4(5)
N4 C15 C16 N5 0.3(6)
N5 C16 C17 S2 2.1(6)
C15 C16 C17 S2 -175.8(5)
C18 S2 C17 C16 -1.2(4)
C16 N5 C18 N7 177.4(5)
Cu2 N5 C18 N7 -2.0(8)
C16 N5 C18 S2 1.1(5)
Cu2 N5 C18 S2 -178.2(3)
C17 S2 C18 N5 0.0(4)
C17 S2 C18 N7 -176.4(5)
